data_7042644
loop_
_publ_author_name
'Duan, Yu Lian'
'Wang, Tao'
'Xie, Qingxiao'
'Yu, Xiaobo'
'Guo, Weijie'
'Wu, Shutao'
'Li, Danfeng'
'Wang, Jianhui'
'Liu, Guiyan'

_publ_section_title
;
 A pH-controlled Recyclable Indolinooxazolidine Tagged N-heterocyclic
 Carbene Ru Catalyst for Olefin Metathesis
;
_journal_name_full 'Dalton Trans.'
_journal_paper_doi 10.1039/C7DT00853H
_journal_year 2017
_chemical_formula_sum 'C96 H116 Cl18 N6 O4 Ru2'
_chemical_formula_weight 2258.18
_chemical_name_systematic
; 
 ? 
;
_space_group_crystal_system triclinic
_space_group_IT_number 2
_space_group_name_Hall '-P 1'
_space_group_name_H-M_alt 'P -1'
_symmetry_space_group_name_Hall '-P 1'
_symmetry_space_group_name_H-M 'P -1'
_atom_sites_solution_hydrogens mixed
_audit_creation_method SHELXL-2013
_audit_update_record
;
2016-09-27 deposited with the CCDC.
2017-03-29 downloaded from the CCDC.
;
_cell_angle_alpha 93.4050(10)
_cell_angle_beta 90
_cell_angle_gamma 90
_cell_formula_units_Z 2
_cell_length_a 15.4470(4)
_cell_length_b 16.2633(4)
_cell_length_c 20.7349(6)
_cell_measurement_reflns_used 9873
_cell_measurement_temperature 173(2)
_cell_measurement_theta_max 28.24
_cell_measurement_theta_min 2.27
_cell_volume 5199.8(2)
_computing_cell_refinement 'Bruker SMART'
_computing_data_collection 'Bruker SMART'
_computing_data_reduction 'Bruker SAINT'
_computing_molecular_graphics 'Bruker SHELXTL'
_computing_publication_material 'Bruker SHELXTL'
_computing_structure_refinement 'SHELXL-2013 (Sheldrick, 2013)'
_computing_structure_solution 'Bruker SHELXTL'
_diffrn_ambient_temperature 173(2)
_diffrn_measured_fraction_theta_full 0.999
_diffrn_measured_fraction_theta_max 0.999
_diffrn_measurement_device_type 'CCD area detector'
_diffrn_measurement_method 'phi and omega scans'
_diffrn_radiation_type MoK\a
_diffrn_radiation_wavelength 0.71073
_diffrn_reflns_av_R_equivalents 0.0217
_diffrn_reflns_av_unetI/netI 0.0422
_diffrn_reflns_Laue_measured_fraction_full 0.999
_diffrn_reflns_Laue_measured_fraction_max 0.999
_diffrn_reflns_limit_h_max 19
_diffrn_reflns_limit_h_min -19
_diffrn_reflns_limit_k_max 10
_diffrn_reflns_limit_k_min -20
_diffrn_reflns_limit_l_max 26
_diffrn_reflns_limit_l_min -24
_diffrn_reflns_number 34278
_diffrn_reflns_point_group_measured_fraction_full 0.999
_diffrn_reflns_point_group_measured_fraction_max 0.999
_diffrn_reflns_theta_full 25.242
_diffrn_reflns_theta_max 26.499
_diffrn_reflns_theta_min 0.984
_exptl_absorpt_coefficient_mu 0.804
_exptl_absorpt_correction_type multi-scan
_exptl_absorpt_process_details SADABS
_exptl_crystal_colour GREEN
_exptl_crystal_density_diffrn 1.442
_exptl_crystal_density_meas ?
_exptl_crystal_description BLOCK
_exptl_crystal_F_000 2320
_exptl_crystal_size_max 0.220
_exptl_crystal_size_mid 0.210
_exptl_crystal_size_min 0.180
_exptl_transmission_factor_max 0.869
_exptl_transmission_factor_min 0.843
_refine_diff_density_max 1.643
_refine_diff_density_min -0.867
_refine_diff_density_rms 0.088
_refine_ls_extinction_method none
_refine_ls_goodness_of_fit_ref 1.036
_refine_ls_hydrogen_treatment constr
_refine_ls_matrix_type full
_refine_ls_number_parameters 1155
_refine_ls_number_reflns 21536
_refine_ls_number_restraints 12
_refine_ls_restrained_S_all 1.036
_refine_ls_R_factor_all 0.0529
_refine_ls_R_factor_gt 0.0423
_refine_ls_shift/su_max 0.002
_refine_ls_shift/su_mean 0.000
_refine_ls_structure_factor_coef Fsqd
_refine_ls_weighting_details
; 
 w=1/[\s^2^(Fo^2^)+(0.0406P)^2^+10.2585P] 
 where P=(Fo^2^+2Fc^2^)/3 
;
_refine_ls_weighting_scheme calc
_refine_ls_wR_factor_gt 0.0990
_refine_ls_wR_factor_ref 0.1058
_reflns_Friedel_coverage 0.000
_reflns_number_gt 18051
_reflns_number_total 21536
_reflns_threshold_expression 'I > 2\s(I)'
_cod_data_source_file c7dt00853h2.cif
_cod_data_source_block n151221a
_cod_depositor_comments
;
The following automatic conversions were performed:

'_exptl_absorpt_correction_type' value 'MULTI-SCAN' changed to
'multi-scan' according to
/home/data/users/saulius/crontab/automatic-downloads/rss-feeds/RSC/lib/dictionaries/cif_core.dic
dictionary named 'cif_core.dic' version 2.4.2 from 2011-04-26.

'_exptl_crystal_density_meas' value 'NONE' was changed to '?' - the
value is perceived as not measured.

Automatic conversion script
Id: cif_fix_values 4973 2017-02-22 13:04:09Z antanas 
;
_cod_database_code 7042644
_shelx_space_group_comment
; 
The symmetry employed for this shelxl refinement is uniquely defined 
by the following loop, which should always be used as a source of 
symmetry information in preference to the above space-group names. 
They are only intended as comments. 
;
_shelx_estimated_absorpt_t_min 0.843
_shelx_estimated_absorpt_t_max 0.869
_shelxl_version_number 2013-2

loop_
_space_group_symop_operation_xyz
'x, y, z'
'-x, -y, -z'

loop_
_atom_site_label
_atom_site_type_symbol
_atom_site_fract_x
_atom_site_fract_y
_atom_site_fract_z
_atom_site_U_iso_or_equiv
_atom_site_adp_type
_atom_site_occupancy
_atom_site_site_symmetry_order
_atom_site_calc_flag
_atom_site_refinement_flags_posn
_atom_site_refinement_flags_adp
_atom_site_refinement_flags_occupancy
_atom_site_disorder_assembly
_atom_site_disorder_group
Ru1 Ru 0.49885(2) 0.58230(2) 0.82467(2) 0.01110(6) Uani 1 1 d . . . . .
Ru2 Ru -0.00004(2) 1.10622(2) 0.17538(2) 0.01086(6) Uani 1 1 d . . . . .
C91 C 0.2792(17) 0.3809(7) 0.8531(7) 0.0452(11) Uani 0.512(2) 1 d D . P A 1
H91A H 0.3198 0.4228 0.8379 0.054 Uiso 0.512(2) 1 calc R U P A 1
H91B H 0.3081 0.3520 0.8878 0.054 Uiso 0.512(2) 1 calc R U P A 1
Cl6 Cl 0.184(2) 0.4301(17) 0.8839(9) 0.0490(13) Uani 0.512(2) 1 d D . P A 1
Cl7 Cl 0.25390(14) 0.30954(14) 0.78843(13) 0.0541(4) Uani 0.512(2) 1 d D . P A 1
C91' C 0.2781(17) 0.3776(6) 0.8531(8) 0.0452(11) Uani 0.488(2) 1 d D . P A 2
H91C H 0.2804 0.3732 0.8053 0.054 Uiso 0.488(2) 1 calc R U P A 2
H91D H 0.3281 0.4111 0.8690 0.054 Uiso 0.488(2) 1 calc R U P A 2
Cl6' Cl 0.181(3) 0.4269(17) 0.8786(9) 0.0490(13) Uani 0.488(2) 1 d D . P A 2
Cl7' Cl 0.28482(14) 0.27827(15) 0.88285(13) 0.0541(4) Uani 0.488(2) 1 d D . P A 2
O1 O 0.56989(13) 0.50260(12) 0.89262(9) 0.0152(4) Uani 1 1 d . . . . .
C92 C 0.1627(4) 0.1517(4) 0.6708(3) 0.059(2) Uani 0.794(2) 1 d D . P B 1
H92A H 0.2107 0.1144 0.6815 0.071 Uiso 0.794(2) 1 calc R U P B 1
H92B H 0.1368 0.1738 0.7119 0.071 Uiso 0.794(2) 1 calc R U P B 1
Cl8 Cl 0.08508(11) 0.09609(12) 0.62634(10) 0.0690(5) Uani 0.794(2) 1 d D . P B 1
Cl9 Cl 0.20437(13) 0.23369(10) 0.62848(11) 0.0703(5) Uani 0.794(2) 1 d D . P B 1
C92' C 0.178(2) 0.1360(9) 0.6553(15) 0.059(2) Uani 0.206(2) 1 d D . P B 2
H92C H 0.2291 0.1018 0.6428 0.071 Uiso 0.206(2) 1 calc R U P B 2
H92D H 0.1508 0.1124 0.6932 0.071 Uiso 0.206(2) 1 calc R U P B 2
Cl8' Cl 0.1036(4) 0.1324(5) 0.5908(4) 0.0690(5) Uani 0.206(2) 1 d D . P B 2
Cl9' Cl 0.2124(5) 0.2380(4) 0.6767(4) 0.0703(5) Uani 0.206(2) 1 d D . P B 2
O2 O 0.45494(15) 0.01009(13) 0.77630(10) 0.0230(5) Uani 1 1 d . . . . .
O3 O -0.07145(13) 1.01641(12) 0.11013(9) 0.0158(4) Uani 1 1 d . . . . .
O4 O 0.03924(15) 0.53962(13) 0.22685(11) 0.0234(5) Uani 1 1 d . . . . .
N1 N 0.41315(17) 0.73113(15) 0.78679(12) 0.0176(5) Uani 1 1 d . . . . .
N2 N 0.40214(17) 0.63898(15) 0.70693(12) 0.0172(5) Uani 1 1 d . . . . .
N3 N 0.33488(16) 0.04847(15) 0.72144(12) 0.0180(5) Uani 1 1 d . . . . .
N4 N 0.07888(17) 1.26372(15) 0.21004(12) 0.0197(6) Uani 1 1 d . . . . .
N5 N 0.09775(18) 1.18567(15) 0.28975(12) 0.0186(5) Uani 1 1 d . . . . .
N6 N 0.16265(17) 0.58320(16) 0.27856(13) 0.0193(5) Uani 1 1 d . . . . .
Cl1 Cl 0.63560(5) 0.62061(5) 0.78729(3) 0.01826(15) Uani 1 1 d . . . . .
Cl2 Cl 0.38068(5) 0.56867(5) 0.89512(3) 0.01915(15) Uani 1 1 d . . . . .
Cl3 Cl 0.37498(6) -0.19783(6) 0.50239(4) 0.0368(2) Uani 1 1 d . . . . .
Cl4 Cl 0.11633(5) 1.08181(5) 0.10289(3) 0.01867(15) Uani 1 1 d . . . . .
Cl5 Cl -0.13533(5) 1.15000(5) 0.21717(4) 0.01920(15) Uani 1 1 d . . . . .
Cl10 Cl 0.13775(6) 0.35752(6) 0.49004(4) 0.0336(2) Uani 1 1 d . . . . .
Cl11 Cl 0.65508(8) 0.80486(7) 0.59369(6) 0.0492(3) Uani 1 1 d . . . . .
Cl12 Cl 0.68746(8) 0.93015(7) 0.50145(5) 0.0521(3) Uani 1 1 d . . . . .
Cl13 Cl 0.31770(6) 0.57791(6) 0.51408(4) 0.0382(2) Uani 1 1 d . . . . .
Cl14 Cl 0.15024(9) 0.64679(12) 0.55200(7) 0.0818(5) Uani 1 1 d . . . . .
Cl15 Cl 0.38078(7) 0.66535(7) 0.35142(5) 0.0463(3) Uani 1 1 d . . . . .
Cl16 Cl 0.25638(8) 0.79630(8) 0.32614(8) 0.0667(4) Uani 1 1 d . . . . .
Cl17 Cl 0.78739(8) 0.21109(8) 0.87901(8) 0.0657(4) Uani 1 1 d . . . . .
Cl18 Cl 0.68413(7) 0.06169(7) 0.87947(5) 0.0452(2) Uani 1 1 d . . . . .
C1 C 0.43362(18) 0.65254(18) 0.76693(14) 0.0142(6) Uani 1 1 d . . . . .
C2 C 0.48955(19) 0.48114(18) 0.78214(14) 0.0155(6) Uani 1 1 d . . . . .
H2 H 0.4701 0.4756 0.7386 0.019 Uiso 1 1 calc R U . . .
C3 C 0.06377(18) 1.18786(18) 0.23022(13) 0.0135(6) Uani 1 1 d . . . . .
C4 C 0.01284(19) 1.01256(18) 0.21904(14) 0.0155(6) Uani 1 1 d . . . . .
H4 H 0.0363 1.0147 0.2614 0.019 Uiso 1 1 calc R U . . .
C5 C 0.40172(19) 0.56223(18) 0.66927(13) 0.0158(6) Uani 1 1 d . . . . .
C6 C 0.4684(2) 0.5449(2) 0.62438(14) 0.0186(6) Uani 1 1 d . . . . .
C7 C 0.4671(2) 0.4694(2) 0.58906(14) 0.0222(7) Uani 1 1 d . . . . .
H7 H 0.5121 0.4564 0.5590 0.027 Uiso 1 1 calc R U . . .
C8 C 0.4014(2) 0.4127(2) 0.59692(15) 0.0234(7) Uani 1 1 d . . . . .
C9 C 0.3355(2) 0.4335(2) 0.64111(15) 0.0231(7) Uani 1 1 d . . . . .
H9 H 0.2899 0.3952 0.6463 0.028 Uiso 1 1 calc R U . . .
C10 C 0.33393(19) 0.5078(2) 0.67778(14) 0.0186(6) Uani 1 1 d . . . . .
C11 C 0.5397(2) 0.6052(2) 0.61464(16) 0.0296(8) Uani 1 1 d . . . . .
H11A H 0.5791 0.5826 0.5811 0.044 Uiso 1 1 d R U . . .
H11B H 0.5717 0.6156 0.6551 0.044 Uiso 1 1 d R U . . .
H11C H 0.5150 0.6570 0.6012 0.044 Uiso 1 1 d R U . . .
C12 C 0.4011(3) 0.3317(2) 0.55741(18) 0.0371(9) Uani 1 1 d . . . . .
H12A H 0.3603 0.3348 0.5214 0.056 Uiso 1 1 d R U . . .
H12B H 0.3834 0.2874 0.5847 0.056 Uiso 1 1 d R U . . .
H12C H 0.4593 0.3203 0.5404 0.056 Uiso 1 1 d R U . . .
C13 C 0.2626(2) 0.5286(2) 0.72589(16) 0.0290(8) Uani 1 1 d . . . . .
H13A H 0.2882 0.5470 0.7675 0.043 Uiso 1 1 d R U . . .
H13B H 0.2270 0.4797 0.7313 0.043 Uiso 1 1 d R U . . .
H13C H 0.2265 0.5727 0.7101 0.043 Uiso 1 1 d R U . . .
C14 C 0.4443(2) 0.77336(17) 0.84449(14) 0.0161(6) Uani 1 1 d . . . . .
C15 C 0.5265(2) 0.80912(19) 0.84389(16) 0.0209(7) Uani 1 1 d . . . . .
C16 C 0.5558(2) 0.8481(2) 0.90083(17) 0.0269(7) Uani 1 1 d . . . . .
H16 H 0.6125 0.8706 0.9022 0.032 Uiso 1 1 calc R U . . .
C17 C 0.5048(2) 0.8555(2) 0.95636(16) 0.0269(8) Uani 1 1 d . . . . .
C18 C 0.4209(2) 0.82533(19) 0.95381(15) 0.0225(7) Uani 1 1 d . . . . .
H18 H 0.3846 0.8329 0.9907 0.027 Uiso 1 1 calc R U . . .
C19 C 0.3892(2) 0.78450(17) 0.89859(14) 0.0169(6) Uani 1 1 d . . . . .
C20 C 0.5796(2) 0.8134(2) 0.78304(18) 0.0313(8) Uani 1 1 d . . . . .
H20A H 0.5730 0.8680 0.7660 0.047 Uiso 1 1 d R U . . .
H20B H 0.5595 0.7712 0.7507 0.047 Uiso 1 1 d R U . . .
H20C H 0.6407 0.8038 0.7929 0.047 Uiso 1 1 d R U . . .
C21 C 0.2961(2) 0.7571(2) 0.89644(16) 0.0240(7) Uani 1 1 d . . . . .
H21A H 0.2727 0.7583 0.9404 0.036 Uiso 1 1 d R U . . .
H21B H 0.2926 0.7008 0.8768 0.036 Uiso 1 1 d R U . . .
H21C H 0.2625 0.7942 0.8706 0.036 Uiso 1 1 d R U . . .
C22 C 0.5395(3) 0.8966(3) 1.01823(19) 0.0424(10) Uani 1 1 d . . . . .
H22A H 0.5645 0.8548 1.0449 0.064 Uiso 1 1 d R U . . .
H22B H 0.4923 0.9250 1.0419 0.064 Uiso 1 1 d R U . . .
H22C H 0.5843 0.9365 1.0081 0.064 Uiso 1 1 d R U . . .
C23 C 0.3698(2) 0.7772(2) 0.73679(15) 0.0229(7) Uani 1 1 d . . . . .
H23A H 0.4077 0.8209 0.7213 0.028 Uiso 1 1 calc R U . . .
H23B H 0.3149 0.8021 0.7530 0.028 Uiso 1 1 calc R U . . .
C24 C 0.3536(3) 0.7099(2) 0.68416(17) 0.0318(8) Uani 1 1 d . . . . .
H24A H 0.2911 0.6972 0.6800 0.038 Uiso 1 1 calc R U . . .
H24B H 0.3759 0.7261 0.6420 0.038 Uiso 1 1 calc R U . . .
C25 C 0.6146(2) 0.52690(19) 0.95267(14) 0.0177(6) Uani 1 1 d . . . . .
H25 H 0.5913 0.4947 0.9884 0.021 Uiso 1 1 calc R U . . .
C26 C 0.5950(2) 0.6175(2) 0.96639(15) 0.0229(7) Uani 1 1 d . . . . .
H26A H 0.6205 0.6493 0.9325 0.034 Uiso 1 1 d R U . . .
H26B H 0.6197 0.6359 1.0083 0.034 Uiso 1 1 d R U . . .
H26C H 0.5322 0.6259 0.9673 0.034 Uiso 1 1 d R U . . .
C27 C 0.7107(2) 0.5090(2) 0.94392(17) 0.0254(7) Uani 1 1 d . . . . .
H27A H 0.7190 0.4501 0.9332 0.038 Uiso 1 1 d R U . . .
H27B H 0.7414 0.5249 0.9841 0.038 Uiso 1 1 d R U . . .
H27C H 0.7335 0.5406 0.9088 0.038 Uiso 1 1 d R U . . .
C28 C 0.55452(18) 0.42140(17) 0.87623(13) 0.0133(6) Uani 1 1 d . . . . .
C29 C 0.51268(18) 0.40965(18) 0.81666(13) 0.0141(6) Uani 1 1 d . . . . .
C30 C 0.49223(19) 0.32980(18) 0.79402(14) 0.0152(6) Uani 1 1 d . . . . .
H30 H 0.4637 0.3213 0.7536 0.018 Uiso 1 1 calc R U . . .
C31 C 0.51242(19) 0.26203(18) 0.82905(14) 0.0164(6) Uani 1 1 d . . . . .
C32 C 0.5553(2) 0.27635(18) 0.88775(15) 0.0185(6) Uani 1 1 d . . . . .
H32 H 0.5705 0.2307 0.9120 0.022 Uiso 1 1 calc R U . . .
C33 C 0.57629(19) 0.35507(18) 0.91192(14) 0.0165(6) Uani 1 1 d . . . . .
H33 H 0.6051 0.3634 0.9522 0.020 Uiso 1 1 calc R U . . .
C34 C 0.4927(2) 0.17711(18) 0.80535(14) 0.0183(6) Uani 1 1 d . . . . .
H34 H 0.5215 0.1340 0.8257 0.022 Uiso 1 1 calc R U . . .
C35 C 0.4387(2) 0.15586(18) 0.75827(15) 0.0196(6) Uani 1 1 d . . . . .
H35 H 0.4052 0.1979 0.7404 0.023 Uiso 1 1 calc R U . . .
C36 C 0.4271(2) 0.06889(18) 0.73114(15) 0.0185(6) Uani 1 1 d . . . . .
C37 C 0.4722(2) 0.04933(19) 0.66477(15) 0.0209(7) Uani 1 1 d . . . . .
C38 C 0.5666(2) 0.0226(2) 0.67233(18) 0.0293(8) Uani 1 1 d . . . . .
H38A H 0.5686 -0.0291 0.6944 0.044 Uiso 1 1 d R U . . .
H38B H 0.5983 0.0653 0.6978 0.044 Uiso 1 1 d R U . . .
H38C H 0.5933 0.0142 0.6296 0.044 Uiso 1 1 d R U . . .
C39 C 0.4674(2) 0.1227(2) 0.62300(16) 0.0267(7) Uani 1 1 d . . . . .
H39A H 0.4883 0.1066 0.5795 0.040 Uiso 1 1 d R U . . .
H39B H 0.5036 0.1674 0.6419 0.040 Uiso 1 1 d R U . . .
H39C H 0.4073 0.1416 0.6207 0.040 Uiso 1 1 d R U . . .
C40 C 0.3830(2) -0.0029(2) 0.81914(16) 0.0266(7) Uani 1 1 d . . . . .
H40A H 0.3917 0.0283 0.8611 0.032 Uiso 1 1 calc R U . . .
H40B H 0.3771 -0.0621 0.8270 0.032 Uiso 1 1 calc R U . . .
C41 C 0.3026(2) 0.0281(2) 0.78502(16) 0.0257(7) Uani 1 1 d . . . . .
H41A H 0.2576 -0.0153 0.7809 0.031 Uiso 1 1 calc R U . . .
H41B H 0.2781 0.0773 0.8088 0.031 Uiso 1 1 calc R U . . .
C42 C 0.4134(2) -0.01736(19) 0.63698(15) 0.0190(6) Uani 1 1 d . . . . .
C43 C 0.33573(19) -0.01511(18) 0.67093(14) 0.0160(6) Uani 1 1 d . . . . .
C44 C 0.2686(2) -0.06776(18) 0.65385(15) 0.0190(6) Uani 1 1 d . . . . .
H44 H 0.2154 -0.0661 0.6769 0.023 Uiso 1 1 calc R U . . .
C45 C 0.2823(2) -0.12395(19) 0.60090(15) 0.0213(7) Uani 1 1 d . . . . .
H45 H 0.2375 -0.1612 0.5876 0.026 Uiso 1 1 calc R U . . .
C46 C 0.3594(2) -0.12605(19) 0.56805(15) 0.0232(7) Uani 1 1 d . . . . .
C47 C 0.4271(2) -0.0737(2) 0.58516(16) 0.0224(7) Uani 1 1 d . . . . .
H47 H 0.4806 -0.0761 0.5625 0.027 Uiso 1 1 calc R U . . .
C48 C 0.0480(2) 1.29525(17) 0.15111(14) 0.0168(6) Uani 1 1 d . . . . .
C49 C 0.1048(2) 1.29713(18) 0.09784(14) 0.0180(6) Uani 1 1 d . . . . .
C50 C 0.0742(2) 1.3294(2) 0.04193(15) 0.0234(7) Uani 1 1 d . . . . .
H50 H 0.1113 1.3308 0.0055 0.028 Uiso 1 1 calc R U . . .
C51 C -0.0096(2) 1.3597(2) 0.03789(16) 0.0256(7) Uani 1 1 d . . . . .
C52 C -0.0625(2) 1.3613(2) 0.09231(17) 0.0250(7) Uani 1 1 d . . . . .
H52 H -0.1193 1.3834 0.0899 0.030 Uiso 1 1 calc R U . . .
C53 C -0.0342(2) 1.33124(18) 0.15040(15) 0.0197(6) Uani 1 1 d . . . . .
C54 C 0.1982(2) 1.2701(2) 0.10175(17) 0.0262(7) Uani 1 1 d . . . . .
H54A H 0.2218 1.2611 0.0580 0.039 Uiso 1 1 d R U . . .
H54B H 0.2016 1.2188 0.1241 0.039 Uiso 1 1 d R U . . .
H54C H 0.2318 1.3130 0.1256 0.039 Uiso 1 1 d R U . . .
C55 C -0.0893(2) 1.3467(2) 0.21016(17) 0.0290(8) Uani 1 1 d . . . . .
H55A H -0.0827 1.4042 0.2264 0.044 Uiso 1 1 d R U . . .
H55B H -0.0707 1.3102 0.2434 0.044 Uiso 1 1 d R U . . .
H55C H -0.1501 1.3359 0.1994 0.044 Uiso 1 1 d R U . . .
C56 C -0.0426(3) 1.3914(3) -0.02447(18) 0.0394(10) Uani 1 1 d . . . . .
H56A H 0.0050 1.4173 -0.0470 0.059 Uiso 1 1 d R U . . .
H56B H -0.0884 1.4320 -0.0150 0.059 Uiso 1 1 d R U . . .
H56C H -0.0658 1.3454 -0.0519 0.059 Uiso 1 1 d R U . . .
C57 C 0.1057(2) 1.11671(18) 0.32926(14) 0.0170(6) Uani 1 1 d . . . . .
C58 C 0.17447(19) 1.0624(2) 0.31819(14) 0.0184(6) Uani 1 1 d . . . . .
C59 C 0.1840(2) 0.9985(2) 0.35947(15) 0.0222(7) Uani 1 1 d . . . . .
H59 H 0.2303 0.9606 0.3526 0.027 Uiso 1 1 calc R U . . .
C60 C 0.1271(2) 0.9892(2) 0.41053(17) 0.0311(8) Uani 1 1 d . . . . .
C61 C 0.0592(2) 1.0448(2) 0.41981(17) 0.0341(9) Uani 1 1 d . . . . .
H61 H 0.0204 1.0387 0.4547 0.041 Uiso 1 1 calc R U . . .
C62 C 0.0464(2) 1.1093(2) 0.37959(15) 0.0240(7) Uani 1 1 d . . . . .
C63 C 0.2368(2) 1.0718(3) 0.26285(17) 0.0317(8) Uani 1 1 d . . . . .
H63A H 0.2046 1.0704 0.2221 0.047 Uiso 1 1 d R U . . .
H63B H 0.2788 1.0265 0.2615 0.047 Uiso 1 1 d R U . . .
H63C H 0.2674 1.1244 0.2691 0.047 Uiso 1 1 d R U . . .
C64 C -0.0279(3) 1.1691(3) 0.39028(19) 0.0397(10) Uani 1 1 d . . . . .
H64A H -0.0676 1.1487 0.4226 0.060 Uiso 1 1 d R U . . .
H64B H -0.0589 1.1744 0.3495 0.060 Uiso 1 1 d R U . . .
H64C H -0.0052 1.2230 0.4057 0.060 Uiso 1 1 d R U . . .
C65 C 0.1406(3) 0.9207(3) 0.4559(2) 0.0462(11) Uani 1 1 d . . . . .
H65A H 0.0951 0.8791 0.4489 0.069 Uiso 1 1 d R U . . .
H65B H 0.1383 0.9435 0.5007 0.069 Uiso 1 1 d R U . . .
H65C H 0.1973 0.8951 0.4476 0.069 Uiso 1 1 d R U . . .
C66 C 0.1422(3) 1.2621(2) 0.31084(18) 0.0420(11) Uani 1 1 d . . . . .
H66A H 0.2053 1.2530 0.3149 0.050 Uiso 1 1 calc R U . . .
H66B H 0.1194 1.2846 0.3529 0.050 Uiso 1 1 calc R U . . .
C67 C 0.1228(2) 1.3193(2) 0.25775(15) 0.0238(7) Uani 1 1 d . . . . .
H67A H 0.0845 1.3651 0.2733 0.029 Uiso 1 1 calc R U . . .
H67B H 0.1765 1.3421 0.2399 0.029 Uiso 1 1 calc R U . . .
C68 C -0.11584(19) 1.03067(18) 0.04929(13) 0.0160(6) Uani 1 1 d . . . . .
H68 H -0.0937 0.9912 0.0143 0.019 Uiso 1 1 calc R U . . .
C69 C -0.2118(2) 1.0179(2) 0.05802(16) 0.0236(7) Uani 1 1 d . . . . .
H69A H -0.2224 0.9614 0.0701 0.035 Uiso 1 1 d R U . . .
H69B H -0.2418 1.0271 0.0174 0.035 Uiso 1 1 d R U . . .
H69C H -0.2336 1.0568 0.0922 0.035 Uiso 1 1 d R U . . .
C70 C -0.0941(2) 1.1182(2) 0.03339(15) 0.0212(7) Uani 1 1 d . . . . .
H70A H -0.1153 1.1567 0.0680 0.032 Uiso 1 1 d R U . . .
H70B H -0.1219 1.1304 -0.0075 0.032 Uiso 1 1 d R U . . .
H70C H -0.0312 1.1239 0.0293 0.032 Uiso 1 1 d R U . . .
C71 C -0.05715(18) 0.93753(18) 0.12795(14) 0.0141(6) Uani 1 1 d . . . . .
C72 C -0.0816(2) 0.86627(19) 0.09430(14) 0.0180(6) Uani 1 1 d . . . . .
H72 H -0.1109 0.8681 0.0541 0.022 Uiso 1 1 calc R U . . .
C73 C -0.0629(2) 0.79103(19) 0.12006(16) 0.0217(7) Uani 1 1 d . . . . .
H73 H -0.0806 0.7417 0.0970 0.026 Uiso 1 1 calc R U . . .
C74 C -0.0192(2) 0.78545(19) 0.17841(15) 0.0194(6) Uani 1 1 d . . . . .
C75 C 0.00453(19) 0.85850(18) 0.21141(14) 0.0172(6) Uani 1 1 d . . . . .
H75 H 0.0339 0.8565 0.2515 0.021 Uiso 1 1 calc R U . . .
C76 C -0.01372(18) 0.93531(18) 0.18718(14) 0.0144(6) Uani 1 1 d . . . . .
C77 C 0.0000(2) 0.70363(19) 0.20201(15) 0.0220(7) Uani 1 1 d . . . . .
H77 H -0.0318 0.6584 0.1831 0.026 Uiso 1 1 calc R U . . .
C78 C 0.0569(2) 0.68727(19) 0.24679(15) 0.0209(7) Uani 1 1 d . . . . .
H78 H 0.0919 0.7312 0.2643 0.025 Uiso 1 1 calc R U . . .
C79 C 0.0699(2) 0.60324(18) 0.27192(15) 0.0198(6) Uani 1 1 d . . . . .
C80 C 0.1078(2) 0.5214(2) 0.18078(16) 0.0282(8) Uani 1 1 d . . . . .
H80A H 0.0970 0.5493 0.1404 0.034 Uiso 1 1 calc R U . . .
H80B H 0.1116 0.4613 0.1703 0.034 Uiso 1 1 calc R U . . .
C81 C 0.1914(2) 0.5534(2) 0.21300(15) 0.0261(7) Uani 1 1 d . . . . .
H81A H 0.2347 0.5088 0.2152 0.031 Uiso 1 1 calc R U . . .
H81B H 0.2167 0.5987 0.1893 0.031 Uiso 1 1 calc R U . . .
C82 C 0.0284(2) 0.59136(19) 0.33921(15) 0.0194(6) Uani 1 1 d . . . . .
C83 C -0.0661(2) 0.5653(2) 0.33508(18) 0.0276(7) Uani 1 1 d . . . . .
H83A H -0.0707 0.5118 0.3110 0.041 Uiso 1 1 d R U . . .
H83B H -0.0993 0.6065 0.3128 0.041 Uiso 1 1 d R U . . .
H83C H -0.0893 0.5609 0.3787 0.041 Uiso 1 1 d R U . . .
C84 C 0.0367(2) 0.6705(2) 0.38335(16) 0.0245(7) Uani 1 1 d . . . . .
H84A H 0.0214 0.6586 0.4277 0.037 Uiso 1 1 d R U . . .
H84B H -0.0024 0.7127 0.3682 0.037 Uiso 1 1 d R U . . .
H84C H 0.0965 0.6907 0.3823 0.037 Uiso 1 1 d R U . . .
C85 C 0.0889(2) 0.52669(18) 0.36306(15) 0.0183(6) Uani 1 1 d . . . . .
C86 C 0.0790(2) 0.4753(2) 0.41395(15) 0.0214(7) Uani 1 1 d . . . . .
H86 H 0.0269 0.4748 0.4383 0.026 Uiso 1 1 calc R U . . .
C87 C 0.1484(2) 0.42494(19) 0.42765(14) 0.0210(7) Uani 1 1 d . . . . .
C88 C 0.2253(2) 0.42431(19) 0.39280(15) 0.0209(7) Uani 1 1 d . . . . .
H88 H 0.2712 0.3889 0.4038 0.025 Uiso 1 1 calc R U . . .
C89 C 0.2352(2) 0.47544(18) 0.34187(15) 0.0193(6) Uani 1 1 d . . . . .
H89 H 0.2875 0.4759 0.3177 0.023 Uiso 1 1 calc R U . . .
C90 C 0.1660(2) 0.52586(18) 0.32747(14) 0.0174(6) Uani 1 1 d . . . . .
C93 C 0.7287(3) 0.8430(2) 0.5375(2) 0.0421(10) Uani 1 1 d . . . . .
H93A H 0.7837 0.8578 0.5598 0.050 Uiso 1 1 calc R U . . .
H93B H 0.7412 0.7993 0.5035 0.050 Uiso 1 1 calc R U . . .
C94 C 0.2258(2) 0.6284(2) 0.48822(18) 0.0326(8) Uani 1 1 d . . . . .
H94A H 0.1980 0.5945 0.4528 0.039 Uiso 1 1 calc R U . . .
H94B H 0.2429 0.6815 0.4711 0.039 Uiso 1 1 calc R U . . .
C95 C 0.3220(3) 0.7161(3) 0.2930(2) 0.0446(10) Uani 1 1 d . . . . .
H95A H 0.3631 0.7390 0.2621 0.053 Uiso 1 1 calc R U . . .
H95B H 0.2850 0.6755 0.2686 0.053 Uiso 1 1 calc R U . . .
C96 C 0.7810(3) 0.1065(3) 0.8530(2) 0.0443(10) Uani 1 1 d . . . . .
H96A H 0.8312 0.0767 0.8701 0.053 Uiso 1 1 calc R U . . .
H96B H 0.7837 0.1010 0.8052 0.053 Uiso 1 1 calc R U . . .

loop_
_atom_site_aniso_label
_atom_site_aniso_U_11
_atom_site_aniso_U_22
_atom_site_aniso_U_33
_atom_site_aniso_U_23
_atom_site_aniso_U_13
_atom_site_aniso_U_12
Ru1 0.01236(11) 0.01042(11) 0.01064(11) 0.00168(8) -0.00239(8) 0.00040(8)
Ru2 0.01202(11) 0.01029(11) 0.01024(11) 0.00037(8) -0.00224(8) -0.00123(8)
C91 0.038(2) 0.053(3) 0.044(2) -0.002(2) -0.0024(19) -0.004(2)
Cl6 0.036(2) 0.0499(16) 0.059(2) -0.0153(16) 0.010(2) -0.0149(19)
Cl7 0.0352(8) 0.0478(9) 0.0769(11) -0.0162(8) 0.0032(7) -0.0049(7)
C91' 0.038(2) 0.053(3) 0.044(2) -0.002(2) -0.0024(19) -0.004(2)
Cl6' 0.036(2) 0.0499(16) 0.059(2) -0.0153(16) 0.010(2) -0.0149(19)
Cl7' 0.0352(8) 0.0478(9) 0.0769(11) -0.0162(8) 0.0032(7) -0.0049(7)
O1 0.0208(11) 0.0123(10) 0.0125(10) 0.0008(8) -0.0075(8) 0.0001(8)
C92 0.032(4) 0.069(4) 0.082(5) 0.043(4) 0.003(4) -0.002(3)
Cl8 0.0498(9) 0.0723(12) 0.0831(13) -0.0100(10) 0.0078(9) -0.0003(8)
Cl9 0.0825(12) 0.0387(7) 0.0908(14) 0.0135(9) 0.0330(11) 0.0056(7)
C92' 0.032(4) 0.069(4) 0.082(5) 0.043(4) 0.003(4) -0.002(3)
Cl8' 0.0498(9) 0.0723(12) 0.0831(13) -0.0100(10) 0.0078(9) -0.0003(8)
Cl9' 0.0825(12) 0.0387(7) 0.0908(14) 0.0135(9) 0.0330(11) 0.0056(7)
O2 0.0302(13) 0.0169(11) 0.0225(11) 0.0050(9) -0.0065(10) 0.0011(9)
O3 0.0207(11) 0.0120(10) 0.0148(10) 0.0020(8) -0.0082(8) -0.0021(8)
O4 0.0340(13) 0.0134(10) 0.0226(11) -0.0009(9) -0.0077(10) 0.0002(9)
N1 0.0263(14) 0.0136(12) 0.0132(12) 0.0018(10) -0.0048(10) 0.0058(10)
N2 0.0211(13) 0.0165(13) 0.0141(12) 0.0017(10) -0.0069(10) 0.0036(10)
N3 0.0183(13) 0.0160(12) 0.0197(13) 0.0004(10) -0.0002(10) -0.0023(10)
N4 0.0287(15) 0.0149(12) 0.0157(12) 0.0029(10) -0.0106(11) -0.0075(11)
N5 0.0303(15) 0.0135(12) 0.0124(12) 0.0027(10) -0.0080(11) -0.0071(11)
N6 0.0198(13) 0.0158(13) 0.0227(13) 0.0045(11) 0.0002(11) 0.0023(10)
Cl1 0.0136(3) 0.0218(4) 0.0196(3) 0.0023(3) 0.0000(3) -0.0011(3)
Cl2 0.0185(4) 0.0226(4) 0.0170(3) 0.0066(3) 0.0020(3) 0.0005(3)
Cl3 0.0438(5) 0.0327(5) 0.0323(5) -0.0125(4) 0.0064(4) -0.0111(4)
Cl4 0.0175(4) 0.0218(4) 0.0161(3) -0.0037(3) 0.0015(3) -0.0003(3)
Cl5 0.0138(3) 0.0227(4) 0.0212(4) 0.0017(3) 0.0009(3) 0.0005(3)
Cl10 0.0404(5) 0.0346(5) 0.0271(4) 0.0138(4) 0.0029(4) 0.0014(4)
Cl11 0.0530(7) 0.0401(6) 0.0544(6) 0.0025(5) -0.0139(5) -0.0054(5)
Cl12 0.0624(7) 0.0491(6) 0.0457(6) 0.0104(5) -0.0236(5) 0.0049(5)
Cl13 0.0354(5) 0.0485(6) 0.0310(5) 0.0042(4) -0.0077(4) 0.0106(4)
Cl14 0.0462(7) 0.1278(14) 0.0680(9) -0.0222(9) 0.0071(6) 0.0297(8)
Cl15 0.0507(6) 0.0490(6) 0.0400(5) 0.0093(5) -0.0013(5) -0.0019(5)
Cl16 0.0459(7) 0.0437(6) 0.1073(11) -0.0215(7) -0.0029(7) 0.0017(5)
Cl17 0.0491(7) 0.0498(7) 0.0990(10) 0.0113(7) 0.0035(7) 0.0088(6)
Cl18 0.0335(5) 0.0511(6) 0.0516(6) 0.0082(5) 0.0069(4) 0.0125(5)
C1 0.0117(14) 0.0145(14) 0.0165(14) 0.0019(11) 0.0013(11) -0.0015(11)
C2 0.0158(14) 0.0158(14) 0.0152(14) 0.0022(11) -0.0054(11) 0.0006(11)
C3 0.0138(14) 0.0152(14) 0.0116(13) 0.0011(11) -0.0002(11) -0.0002(11)
C4 0.0150(14) 0.0164(14) 0.0149(14) -0.0011(11) -0.0052(11) -0.0020(11)
C5 0.0196(15) 0.0168(14) 0.0114(13) 0.0030(11) -0.0053(11) 0.0035(12)
C6 0.0180(15) 0.0246(16) 0.0135(14) 0.0045(12) -0.0041(11) 0.0017(13)
C7 0.0232(17) 0.0297(18) 0.0134(14) 0.0001(13) 0.0007(12) 0.0098(14)
C8 0.0307(18) 0.0215(16) 0.0179(15) 0.0011(13) -0.0077(13) 0.0042(14)
C9 0.0257(17) 0.0230(16) 0.0208(16) 0.0027(13) -0.0056(13) -0.0057(13)
C10 0.0160(15) 0.0268(16) 0.0131(14) 0.0026(12) -0.0050(11) 0.0013(12)
C11 0.0254(18) 0.041(2) 0.0233(17) 0.0047(15) 0.0012(14) -0.0067(16)
C12 0.056(3) 0.0275(19) 0.0271(19) -0.0044(16) -0.0026(17) 0.0061(18)
C13 0.0188(17) 0.043(2) 0.0243(17) -0.0031(15) 0.0027(13) -0.0033(15)
C14 0.0220(15) 0.0104(13) 0.0165(14) 0.0043(11) -0.0054(12) 0.0027(12)
C15 0.0223(16) 0.0140(14) 0.0268(16) 0.0060(13) -0.0007(13) 0.0025(12)
C16 0.0236(17) 0.0190(16) 0.039(2) 0.0071(15) -0.0089(15) -0.0062(13)
C17 0.040(2) 0.0153(15) 0.0255(17) 0.0010(13) -0.0118(15) -0.0047(14)
C18 0.0308(18) 0.0178(15) 0.0192(15) 0.0031(13) -0.0007(13) 0.0044(13)
C19 0.0199(15) 0.0106(13) 0.0207(15) 0.0046(12) -0.0046(12) 0.0026(11)
C20 0.033(2) 0.0228(17) 0.039(2) 0.0130(16) 0.0117(16) 0.0006(15)
C21 0.0183(16) 0.0256(17) 0.0283(17) 0.0029(14) 0.0004(13) 0.0037(13)
C22 0.059(3) 0.033(2) 0.035(2) -0.0036(17) -0.019(2) -0.0122(19)
C23 0.0315(18) 0.0199(16) 0.0179(15) 0.0051(13) -0.0079(13) 0.0086(14)
C24 0.048(2) 0.0222(17) 0.0247(17) 0.0005(14) -0.0178(16) 0.0133(16)
C25 0.0215(16) 0.0205(15) 0.0110(13) 0.0004(12) -0.0051(12) -0.0051(12)
C26 0.0270(17) 0.0225(16) 0.0183(15) -0.0052(13) -0.0051(13) -0.0036(13)
C27 0.0217(17) 0.0243(17) 0.0300(18) 0.0002(14) -0.0085(14) -0.0019(13)
C28 0.0132(14) 0.0123(13) 0.0143(13) 0.0009(11) -0.0012(11) -0.0011(11)
C29 0.0131(14) 0.0163(14) 0.0130(13) 0.0033(11) -0.0009(11) 0.0009(11)
C30 0.0163(14) 0.0160(14) 0.0135(13) 0.0027(11) -0.0034(11) -0.0001(11)
C31 0.0156(15) 0.0133(14) 0.0204(15) 0.0020(12) -0.0002(12) -0.0007(11)
C32 0.0217(16) 0.0145(14) 0.0199(15) 0.0067(12) -0.0044(12) -0.0002(12)
C33 0.0165(15) 0.0190(15) 0.0144(14) 0.0044(12) -0.0063(11) -0.0020(12)
C34 0.0233(16) 0.0122(14) 0.0197(15) 0.0027(12) -0.0043(12) 0.0009(12)
C35 0.0235(16) 0.0120(14) 0.0232(16) 0.0018(12) -0.0049(13) 0.0005(12)
C36 0.0186(15) 0.0149(14) 0.0220(15) 0.0030(12) -0.0091(12) -0.0003(12)
C37 0.0198(16) 0.0179(15) 0.0245(16) -0.0015(13) -0.0032(13) -0.0036(13)
C38 0.0204(17) 0.0296(18) 0.038(2) 0.0023(16) -0.0013(15) -0.0023(14)
C39 0.0314(19) 0.0236(17) 0.0256(17) 0.0061(14) -0.0047(14) -0.0078(14)
C40 0.037(2) 0.0204(16) 0.0227(16) 0.0054(13) -0.0004(14) -0.0029(14)
C41 0.0309(19) 0.0241(17) 0.0217(16) -0.0003(14) 0.0015(14) -0.0053(14)
C42 0.0192(15) 0.0188(15) 0.0190(15) 0.0021(12) -0.0038(12) -0.0022(12)
C43 0.0199(15) 0.0134(14) 0.0151(14) 0.0047(11) -0.0045(11) 0.0029(12)
C44 0.0214(16) 0.0160(15) 0.0202(15) 0.0053(12) -0.0034(12) -0.0025(12)
C45 0.0247(17) 0.0165(15) 0.0231(16) 0.0035(13) -0.0063(13) -0.0041(13)
C46 0.0311(18) 0.0166(15) 0.0216(16) -0.0010(13) -0.0046(14) -0.0016(13)
C47 0.0226(17) 0.0201(16) 0.0247(16) 0.0040(13) -0.0008(13) -0.0011(13)
C48 0.0241(16) 0.0099(13) 0.0164(14) 0.0011(11) -0.0069(12) -0.0028(12)
C49 0.0214(16) 0.0131(14) 0.0194(15) -0.0005(12) -0.0045(12) -0.0049(12)
C50 0.0313(18) 0.0200(16) 0.0189(15) 0.0022(13) -0.0026(13) -0.0046(14)
C51 0.0356(19) 0.0200(16) 0.0215(16) 0.0034(13) -0.0104(14) -0.0010(14)
C52 0.0246(17) 0.0172(15) 0.0330(18) -0.0004(14) -0.0074(14) 0.0046(13)
C53 0.0244(17) 0.0126(14) 0.0217(15) -0.0031(12) -0.0027(13) -0.0019(12)
C54 0.0200(17) 0.0279(18) 0.0309(18) 0.0025(15) -0.0016(14) -0.0053(14)
C55 0.0316(19) 0.0225(17) 0.0321(19) -0.0058(15) 0.0064(15) -0.0023(15)
C56 0.052(3) 0.040(2) 0.0276(19) 0.0099(17) -0.0125(18) 0.0084(19)
C57 0.0218(16) 0.0172(15) 0.0121(13) 0.0023(12) -0.0073(12) -0.0049(12)
C58 0.0153(15) 0.0258(16) 0.0142(14) 0.0005(12) -0.0039(11) -0.0066(12)
C59 0.0189(16) 0.0246(17) 0.0231(16) 0.0021(13) -0.0037(13) 0.0028(13)
C60 0.0312(19) 0.035(2) 0.0293(18) 0.0188(16) 0.0006(15) 0.0038(16)
C61 0.034(2) 0.044(2) 0.0267(18) 0.0186(17) 0.0135(15) 0.0126(17)
C62 0.0270(18) 0.0278(17) 0.0175(15) 0.0047(13) 0.0010(13) 0.0059(14)
C63 0.0221(18) 0.048(2) 0.0256(18) 0.0106(16) 0.0022(14) -0.0054(16)
C64 0.046(2) 0.044(2) 0.030(2) 0.0138(18) 0.0088(17) 0.0199(19)
C65 0.044(2) 0.050(3) 0.048(2) 0.034(2) 0.0131(19) 0.013(2)
C66 0.074(3) 0.0214(18) 0.031(2) 0.0081(15) -0.030(2) -0.0243(19)
C67 0.0355(19) 0.0170(15) 0.0187(15) 0.0010(13) -0.0106(14) -0.0109(14)
C68 0.0205(15) 0.0175(15) 0.0098(13) 0.0001(11) -0.0058(11) 0.0010(12)
C69 0.0197(16) 0.0234(17) 0.0282(17) 0.0052(14) -0.0067(13) -0.0021(13)
C70 0.0231(16) 0.0234(16) 0.0177(15) 0.0050(13) -0.0031(12) 0.0004(13)
C71 0.0127(14) 0.0138(14) 0.0159(14) 0.0013(11) -0.0017(11) 0.0012(11)
C72 0.0186(15) 0.0179(15) 0.0171(14) -0.0009(12) -0.0070(12) -0.0005(12)
C73 0.0258(17) 0.0136(15) 0.0251(16) -0.0035(13) -0.0061(13) 0.0007(13)
C74 0.0196(16) 0.0153(15) 0.0233(16) 0.0010(12) -0.0031(12) 0.0009(12)
C75 0.0168(15) 0.0166(15) 0.0184(14) 0.0025(12) -0.0058(12) 0.0014(12)
C76 0.0138(14) 0.0131(14) 0.0161(14) -0.0009(11) -0.0034(11) -0.0007(11)
C77 0.0268(17) 0.0137(15) 0.0251(16) -0.0024(13) -0.0051(13) -0.0019(13)
C78 0.0231(16) 0.0143(15) 0.0249(16) -0.0010(13) -0.0036(13) -0.0014(12)
C79 0.0236(16) 0.0122(14) 0.0232(16) -0.0019(12) -0.0072(13) 0.0008(12)
C80 0.046(2) 0.0186(16) 0.0203(16) 0.0028(13) -0.0011(15) 0.0046(15)
C81 0.0345(19) 0.0233(17) 0.0210(16) 0.0054(14) 0.0046(14) 0.0042(14)
C82 0.0185(15) 0.0147(14) 0.0248(16) -0.0013(12) -0.0013(12) 0.0001(12)
C83 0.0199(17) 0.0261(18) 0.0366(19) 0.0003(15) -0.0034(14) -0.0016(14)
C84 0.0229(17) 0.0213(16) 0.0284(17) -0.0056(14) 0.0004(14) 0.0033(13)
C85 0.0223(16) 0.0119(14) 0.0201(15) -0.0030(12) -0.0031(12) -0.0024(12)
C86 0.0226(16) 0.0218(16) 0.0197(15) -0.0009(13) 0.0009(13) -0.0021(13)
C87 0.0300(18) 0.0175(15) 0.0157(14) 0.0035(12) -0.0044(13) -0.0027(13)
C88 0.0246(17) 0.0180(15) 0.0197(15) -0.0008(12) -0.0065(13) 0.0018(13)
C89 0.0208(16) 0.0158(15) 0.0207(15) -0.0035(12) -0.0010(12) -0.0009(12)
C90 0.0216(16) 0.0113(14) 0.0191(15) -0.0009(12) -0.0039(12) -0.0028(12)
C93 0.054(3) 0.030(2) 0.041(2) -0.0032(17) -0.022(2) 0.0051(18)
C94 0.035(2) 0.0312(19) 0.0318(19) 0.0007(16) -0.0096(16) 0.0013(16)
C95 0.041(2) 0.046(2) 0.047(2) 0.000(2) 0.0089(19) 0.004(2)
C96 0.035(2) 0.048(3) 0.051(3) 0.010(2) 0.0074(19) 0.0140(19)

loop_
_atom_type_symbol
_atom_type_description
_atom_type_scat_dispersion_real
_atom_type_scat_dispersion_imag
_atom_type_scat_source
C C 0.0033 0.0016 'International Tables Vol C Tables 4.2.6.8 and 6.1.1.4'
H H 0.0000 0.0000 'International Tables Vol C Tables 4.2.6.8 and 6.1.1.4'
O O 0.0106 0.0060 'International Tables Vol C Tables 4.2.6.8 and 6.1.1.4'
N N 0.0061 0.0033 'International Tables Vol C Tables 4.2.6.8 and 6.1.1.4'
Cl Cl 0.1484 0.1585 'International Tables Vol C Tables 4.2.6.8 and 6.1.1.4'
Ru Ru -1.2594 0.8363 'International Tables Vol C Tables 4.2.6.8 and 6.1.1.4'

loop_
_geom_angle_atom_site_label_1
_geom_angle_atom_site_label_2
_geom_angle_atom_site_label_3
_geom_angle
C2 Ru1 C1 101.76(12)
C2 Ru1 O1 78.77(10)
C1 Ru1 O1 178.28(10)
C2 Ru1 Cl1 99.24(10)
C1 Ru1 Cl1 94.84(8)
O1 Ru1 Cl1 86.68(6)
C2 Ru1 Cl2 97.08(10)
C1 Ru1 Cl2 93.41(8)
O1 Ru1 Cl2 84.89(6)
Cl1 Ru1 Cl2 159.79(3)
C4 Ru2 C3 102.33(12)
C4 Ru2 O3 79.56(10)
C3 Ru2 O3 177.91(10)
C4 Ru2 Cl5 99.03(10)
C3 Ru2 Cl5 93.05(9)
O3 Ru2 Cl5 87.53(6)
C4 Ru2 Cl4 96.82(10)
C3 Ru2 Cl4 93.95(9)
O3 Ru2 Cl4 84.88(6)
Cl5 Ru2 Cl4 160.88(3)
Cl7 C91 Cl6 110.6(8)
Cl7 C91 H91A 109.5
Cl6 C91 H91A 109.5
Cl7 C91 H91B 109.5
Cl6 C91 H91B 109.5
H91A C91 H91B 108.1
Cl7' C91' Cl6' 110.7(8)
Cl7' C91' H91C 109.5
Cl6' C91' H91C 109.5
Cl7' C91' H91D 109.5
Cl6' C91' H91D 109.5
H91C C91' H91D 108.1
C28 O1 C25 120.3(2)
C28 O1 Ru1 110.08(16)
C25 O1 Ru1 128.87(17)
Cl8 C92 Cl9 111.9(4)
Cl8 C92 H92A 109.2
Cl9 C92 H92A 109.2
Cl8 C92 H92B 109.2
Cl9 C92 H92B 109.2
H92A C92 H92B 107.9
Cl8' C92' Cl9' 112.0(8)
Cl8' C92' H92C 109.2
Cl9' C92' H92C 109.2
Cl8' C92' H92D 109.2
Cl9' C92' H92D 109.2
H92C C92' H92D 107.9
C36 O2 C40 107.2(2)
C71 O3 C68 120.3(2)
C71 O3 Ru2 110.28(16)
C68 O3 Ru2 128.58(16)
C79 O4 C80 107.5(2)
C1 N1 C14 125.0(2)
C1 N1 C23 113.6(2)
C14 N1 C23 120.2(2)
C1 N2 C5 126.7(2)
C1 N2 C24 113.1(3)
C5 N2 C24 119.7(2)
C43 N3 C41 118.0(2)
C43 N3 C36 103.8(2)
C41 N3 C36 105.5(2)
C3 N4 C48 126.0(2)
C3 N4 C67 114.2(2)
C48 N4 C67 119.4(2)
C3 N5 C57 128.5(2)
C3 N5 C66 112.9(2)
C57 N5 C66 117.9(2)
C90 N6 C79 105.0(2)
C90 N6 C81 116.8(2)
C79 N6 C81 105.5(2)
N2 C1 N1 107.3(2)
N2 C1 Ru1 132.6(2)
N1 C1 Ru1 120.2(2)
C29 C2 Ru1 118.0(2)
C29 C2 H2 121.0
Ru1 C2 H2 121.0
N5 C3 N4 107.0(2)
N5 C3 Ru2 132.4(2)
N4 C3 Ru2 120.5(2)
C76 C4 Ru2 118.1(2)
C76 C4 H4 121.0
Ru2 C4 H4 121.0
C10 C5 C6 122.1(3)
C10 C5 N2 118.4(3)
C6 C5 N2 119.5(3)
C7 C6 C5 118.3(3)
C7 C6 C11 120.3(3)
C5 C6 C11 121.4(3)
C8 C7 C6 121.3(3)
C8 C7 H7 119.3
C6 C7 H7 119.3
C7 C8 C9 118.3(3)
C7 C8 C12 120.2(3)
C9 C8 C12 121.5(3)
C10 C9 C8 122.7(3)
C10 C9 H9 118.7
C8 C9 H9 118.7
C5 C10 C9 117.2(3)
C5 C10 C13 120.9(3)
C9 C10 C13 121.8(3)
C6 C11 H11A 109.4
C6 C11 H11B 109.6
H11A C11 H11B 109.5
C6 C11 H11C 109.4
H11A C11 H11C 109.5
H11B C11 H11C 109.5
C8 C12 H12A 109.4
C8 C12 H12B 109.6
H12A C12 H12B 109.5
C8 C12 H12C 109.4
H12A C12 H12C 109.5
H12B C12 H12C 109.5
C10 C13 H13A 109.4
C10 C13 H13B 109.5
H13A C13 H13B 109.5
C10 C13 H13C 109.5
H13A C13 H13C 109.5
H13B C13 H13C 109.5
C15 C14 C19 121.4(3)
C15 C14 N1 118.6(3)
C19 C14 N1 119.7(3)
C16 C15 C14 117.4(3)
C16 C15 C20 119.7(3)
C14 C15 C20 122.7(3)
C15 C16 C17 122.3(3)
C15 C16 H16 118.9
C17 C16 H16 118.9
C18 C17 C16 118.9(3)
C18 C17 C22 120.2(3)
C16 C17 C22 120.9(3)
C19 C18 C17 121.0(3)
C19 C18 H18 119.5
C17 C18 H18 119.5
C18 C19 C14 118.6(3)
C18 C19 C21 119.4(3)
C14 C19 C21 121.9(3)
C15 C20 H20A 109.5
C15 C20 H20B 109.5
H20A C20 H20B 109.5
C15 C20 H20C 109.4
H20A C20 H20C 109.5
H20B C20 H20C 109.5
C19 C21 H21A 109.6
C19 C21 H21B 109.4
H21A C21 H21B 109.5
C19 C21 H21C 109.4
H21A C21 H21C 109.5
H21B C21 H21C 109.5
C17 C22 H22A 109.5
C17 C22 H22B 109.4
H22A C22 H22B 109.5
C17 C22 H22C 109.6
H22A C22 H22C 109.5
H22B C22 H22C 109.5
N1 C23 C24 101.8(2)
N1 C23 H23A 111.4
C24 C23 H23A 111.4
N1 C23 H23B 111.4
C24 C23 H23B 111.4
H23A C23 H23B 109.3
N2 C24 C23 103.3(2)
N2 C24 H24A 111.1
C23 C24 H24A 111.1
N2 C24 H24B 111.1
C23 C24 H24B 111.1
H24A C24 H24B 109.1
O1 C25 C26 106.1(2)
O1 C25 C27 108.7(2)
C26 C25 C27 113.2(3)
O1 C25 H25 109.6
C26 C25 H25 109.6
C27 C25 H25 109.6
C25 C26 H26A 109.5
C25 C26 H26B 109.3
H26A C26 H26B 109.5
C25 C26 H26C 109.6
H26A C26 H26C 109.5
H26B C26 H26C 109.5
C25 C27 H27A 109.4
C25 C27 H27B 109.4
H27A C27 H27B 109.5
C25 C27 H27C 109.5
H27A C27 H27C 109.5
H27B C27 H27C 109.5
O1 C28 C33 126.7(2)
O1 C28 C29 112.3(2)
C33 C28 C29 121.0(3)
C30 C29 C28 118.6(3)
C30 C29 C2 122.6(3)
C28 C29 C2 118.7(3)
C29 C30 C31 121.7(3)
C29 C30 H30 119.1
C31 C30 H30 119.1
C30 C31 C32 117.8(3)
C30 C31 C34 122.5(3)
C32 C31 C34 119.7(3)
C33 C32 C31 122.0(3)
C33 C32 H32 119.0
C31 C32 H32 119.0
C28 C33 C32 118.8(3)
C28 C33 H33 120.6
C32 C33 H33 120.6
C35 C34 C31 125.4(3)
C35 C34 H34 117.3
C31 C34 H34 117.3
C34 C35 C36 123.7(3)
C34 C35 H35 118.2
C36 C35 H35 118.2
O2 C36 N3 103.0(2)
O2 C36 C35 111.5(2)
N3 C36 C35 111.5(3)
O2 C36 C37 109.3(2)
N3 C36 C37 106.2(2)
C35 C36 C37 114.6(3)
C42 C37 C39 109.0(3)
C42 C37 C38 114.3(3)
C39 C37 C38 110.0(3)
C42 C37 C36 100.0(2)
C39 C37 C36 110.9(3)
C38 C37 C36 112.3(3)
C37 C38 H38A 109.5
C37 C38 H38B 109.5
H38A C38 H38B 109.5
C37 C38 H38C 109.4
H38A C38 H38C 109.5
H38B C38 H38C 109.5
C37 C39 H39A 109.5
C37 C39 H39B 109.5
H39A C39 H39B 109.5
C37 C39 H39C 109.5
H39A C39 H39C 109.5
H39B C39 H39C 109.5
O2 C40 C41 106.0(2)
O2 C40 H40A 110.5
C41 C40 H40A 110.5
O2 C40 H40B 110.5
C41 C40 H40B 110.5
H40A C40 H40B 108.7
N3 C41 C40 103.7(3)
N3 C41 H41A 111.0
C40 C41 H41A 111.0
N3 C41 H41B 111.0
C40 C41 H41B 111.0
H41A C41 H41B 109.0
C47 C42 C43 121.4(3)
C47 C42 C37 129.3(3)
C43 C42 C37 109.3(3)
C44 C43 C42 121.5(3)
C44 C43 N3 126.4(3)
C42 C43 N3 112.1(3)
C43 C44 C45 117.0(3)
C43 C44 H44 121.5
C45 C44 H44 121.5
C46 C45 C44 121.1(3)
C46 C45 H45 119.5
C44 C45 H45 119.5
C45 C46 C47 122.2(3)
C45 C46 Cl3 120.0(2)
C47 C46 Cl3 117.8(3)
C46 C47 C42 116.8(3)
C46 C47 H47 121.6
C42 C47 H47 121.6
C53 C48 C49 121.8(3)
C53 C48 N4 118.8(3)
C49 C48 N4 119.0(3)
C50 C49 C48 118.0(3)
C50 C49 C54 119.8(3)
C48 C49 C54 122.1(3)
C49 C50 C51 121.5(3)
C49 C50 H50 119.3
C51 C50 H50 119.2
C50 C51 C52 119.2(3)
C50 C51 C56 120.4(3)
C52 C51 C56 120.4(3)
C51 C52 C53 121.6(3)
C51 C52 H52 119.2
C53 C52 H52 119.2
C52 C53 C48 117.5(3)
C52 C53 C55 118.7(3)
C48 C53 C55 123.5(3)
C49 C54 H54A 109.4
C49 C54 H54B 109.5
H54A C54 H54B 109.5
C49 C54 H54C 109.4
H54A C54 H54C 109.5
H54B C54 H54C 109.5
C53 C55 H55A 109.4
C53 C55 H55B 109.5
H55A C55 H55B 109.5
C53 C55 H55C 109.5
H55A C55 H55C 109.5
H55B C55 H55C 109.5
C51 C56 H56A 109.5
C51 C56 H56B 109.4
H56A C56 H56B 109.5
C51 C56 H56C 109.5
H56A C56 H56C 109.5
H56B C56 H56C 109.5
C58 C57 C62 122.7(3)
C58 C57 N5 118.8(3)
C62 C57 N5 118.4(3)
C59 C58 C57 118.0(3)
C59 C58 C63 120.8(3)
C57 C58 C63 121.3(3)
C60 C59 C58 121.3(3)
C60 C59 H59 119.3
C58 C59 H59 119.3
C61 C60 C59 118.8(3)
C61 C60 C65 121.0(3)
C59 C60 C65 120.2(3)
C60 C61 C62 122.1(3)
C60 C61 H61 118.9
C62 C61 H61 118.9
C61 C62 C57 117.1(3)
C61 C62 C64 121.4(3)
C57 C62 C64 121.5(3)
C58 C63 H63A 109.4
C58 C63 H63B 109.5
H63A C63 H63B 109.5
C58 C63 H63C 109.5
H63A C63 H63C 109.5
H63B C63 H63C 109.5
C62 C64 H64A 109.5
C62 C64 H64B 109.5
H64A C64 H64B 109.5
C62 C64 H64C 109.4
H64A C64 H64C 109.5
H64B C64 H64C 109.5
C60 C65 H65A 109.5
C60 C65 H65B 109.4
H65A C65 H65B 109.5
C60 C65 H65C 109.5
H65A C65 H65C 109.5
H65B C65 H65C 109.5
N5 C66 C67 103.7(2)
N5 C66 H66A 111.0
C67 C66 H66A 111.0
N5 C66 H66B 111.0
C67 C66 H66B 111.0
H66A C66 H66B 109.0
N4 C67 C66 101.7(2)
N4 C67 H67A 111.4
C66 C67 H67A 111.4
N4 C67 H67B 111.4
C66 C67 H67B 111.4
H67A C67 H67B 109.3
O3 C68 C69 109.0(2)
O3 C68 C70 106.4(2)
C69 C68 C70 112.4(3)
O3 C68 H68 109.7
C69 C68 H68 109.7
C70 C68 H68 109.7
C68 C69 H69A 109.4
C68 C69 H69B 109.4
H69A C69 H69B 109.5
C68 C69 H69C 109.6
H69A C69 H69C 109.5
H69B C69 H69C 109.5
C68 C70 H70A 109.6
C68 C70 H70B 109.4
H70A C70 H70B 109.5
C68 C70 H70C 109.5
H70A C70 H70C 109.5
H70B C70 H70C 109.5
C72 C71 O3 126.4(3)
C72 C71 C76 120.9(3)
O3 C71 C76 112.7(2)
C71 C72 C73 118.9(3)
C71 C72 H72 120.6
C73 C72 H72 120.6
C74 C73 C72 122.5(3)
C74 C73 H73 118.8
C72 C73 H73 118.8
C75 C74 C73 117.3(3)
C75 C74 C77 123.2(3)
C73 C74 C77 119.5(3)
C74 C75 C76 121.7(3)
C74 C75 H75 119.1
C76 C75 H75 119.1
C71 C76 C75 118.7(3)
C71 C76 C4 118.0(3)
C75 C76 C4 123.2(3)
C78 C77 C74 126.3(3)
C78 C77 H77 116.9
C74 C77 H77 116.9
C77 C78 C79 124.0(3)
C77 C78 H78 118.0
C79 C78 H78 118.0
O4 C79 N6 103.1(2)
O4 C79 C78 111.4(2)
N6 C79 C78 111.8(3)
O4 C79 C82 109.0(2)
N6 C79 C82 106.0(2)
C78 C79 C82 114.8(3)
O4 C80 C81 106.2(3)
O4 C80 H80A 110.5
C81 C80 H80A 110.5
O4 C80 H80B 110.5
C81 C80 H80B 110.5
H80A C80 H80B 108.7
N6 C81 C80 103.4(3)
N6 C81 H81A 111.1
C80 C81 H81A 111.1
N6 C81 H81B 111.1
C80 C81 H81B 111.1
H81A C81 H81B 109.1
C85 C82 C83 114.5(3)
C85 C82 C84 109.1(2)
C83 C82 C84 109.5(3)
C85 C82 C79 99.4(2)
C83 C82 C79 113.2(3)
C84 C82 C79 110.7(3)
C82 C83 H83A 109.5
C82 C83 H83B 109.5
H83A C83 H83B 109.5
C82 C83 H83C 109.5
H83A C83 H83C 109.5
H83B C83 H83C 109.5
C82 C84 H84A 109.4
C82 C84 H84B 109.5
H84A C84 H84B 109.5
C82 C84 H84C 109.5
H84A C84 H84C 109.5
H84B C84 H84C 109.5
C86 C85 C90 120.4(3)
C86 C85 C82 129.7(3)
C90 C85 C82 109.8(3)
C87 C86 C85 117.2(3)
C87 C86 H86 121.4
C85 C86 H86 121.4
C88 C87 C86 122.7(3)
C88 C87 Cl10 118.6(2)
C86 C87 Cl10 118.7(3)
C87 C88 C89 120.2(3)
C87 C88 H88 119.9
C89 C88 H88 119.9
C88 C89 C90 117.7(3)
C88 C89 H89 121.2
C90 C89 H89 121.2
C89 C90 C85 121.9(3)
C89 C90 N6 127.0(3)
C85 C90 N6 111.1(3)
Cl12 C93 Cl11 111.7(2)
Cl12 C93 H93A 109.3
Cl11 C93 H93A 109.3
Cl12 C93 H93B 109.3
Cl11 C93 H93B 109.3
H93A C93 H93B 107.9
Cl13 C94 Cl14 111.6(2)
Cl13 C94 H94A 109.3
Cl14 C94 H94A 109.3
Cl13 C94 H94B 109.3
Cl14 C94 H94B 109.3
H94A C94 H94B 108.0
Cl16 C95 Cl15 113.3(2)
Cl16 C95 H95A 108.9
Cl15 C95 H95A 108.9
Cl16 C95 H95B 108.9
Cl15 C95 H95B 108.9
H95A C95 H95B 107.7
Cl17 C96 Cl18 111.2(2)
Cl17 C96 H96A 109.4
Cl18 C96 H96A 109.4
Cl17 C96 H96B 109.4
Cl18 C96 H96B 109.4
H96A C96 H96B 108.0

loop_
_geom_bond_atom_site_label_1
_geom_bond_atom_site_label_2
_geom_bond_distance
Ru1 C2 1.825(3)
Ru1 C1 1.979(3)
Ru1 O1 2.2552(19)
Ru1 Cl1 2.3470(7)
Ru1 Cl2 2.3566(7)
Ru2 C4 1.828(3)
Ru2 C3 1.962(3)
Ru2 O3 2.2240(19)
Ru2 Cl5 2.3563(8)
Ru2 Cl4 2.3616(8)
C91 Cl7 1.764(10)
C91 Cl6 1.773(8)
C91 H91A 0.9900
C91 H91B 0.9900
C91' Cl7' 1.767(10)
C91' Cl6' 1.771(8)
C91' H91C 0.9900
C91' H91D 0.9900
O1 C28 1.365(3)
O1 C25 1.458(3)
C92 Cl8 1.734(6)
C92 Cl9 1.762(6)
C92 H92A 0.9900
C92 H92B 0.9900
C92' Cl8' 1.761(10)
C92' Cl9' 1.774(10)
C92' H92C 0.9900
C92' H92D 0.9900
O2 C36 1.443(3)
O2 C40 1.446(4)
O3 C71 1.374(3)
O3 C68 1.466(3)
O4 C79 1.433(4)
O4 C80 1.445(4)
N1 C1 1.357(4)
N1 C14 1.427(4)
N1 C23 1.475(4)
N2 C1 1.342(4)
N2 C5 1.432(4)
N2 C24 1.476(4)
N3 C43 1.427(4)
N3 C41 1.466(4)
N3 C36 1.473(4)
N4 C3 1.347(4)
N4 C48 1.434(4)
N4 C67 1.466(4)
N5 C3 1.344(4)
N5 C57 1.433(4)
N5 C66 1.464(4)
N6 C90 1.419(4)
N6 C79 1.478(4)
N6 C81 1.484(4)
Cl3 C46 1.757(3)
Cl10 C87 1.753(3)
Cl11 C93 1.766(5)
Cl12 C93 1.761(4)
Cl13 C94 1.740(4)
Cl14 C94 1.776(4)
Cl15 C95 1.759(4)
Cl16 C95 1.758(4)
Cl17 C96 1.757(5)
Cl18 C96 1.766(4)
C2 C29 1.446(4)
C2 H2 0.9500
C4 C76 1.444(4)
C4 H4 0.9500
C5 C10 1.389(4)
C5 C6 1.405(4)
C6 C7 1.391(4)
C6 C11 1.498(5)
C7 C8 1.387(5)
C7 H7 0.9500
C8 C9 1.398(5)
C8 C12 1.510(5)
C9 C10 1.390(5)
C9 H9 0.9500
C10 C13 1.511(4)
C11 H11A 0.9800
C11 H11B 0.9800
C11 H11C 0.9801
C12 H12A 0.9800
C12 H12B 0.9800
C12 H12C 0.9800
C13 H13A 0.9800
C13 H13B 0.9800
C13 H13C 0.9800
C14 C15 1.397(4)
C14 C19 1.411(4)
C15 C16 1.382(5)
C15 C20 1.510(5)
C16 C17 1.394(5)
C16 H16 0.9500
C17 C18 1.386(5)
C17 C22 1.509(5)
C18 C19 1.379(4)
C18 H18 0.9500
C19 C21 1.505(4)
C20 H20A 0.9800
C20 H20B 0.9800
C20 H20C 0.9800
C21 H21A 0.9800
C21 H21B 0.9800
C21 H21C 0.9800
C22 H22A 0.9800
C22 H22B 0.9800
C22 H22C 0.9800
C23 C24 1.520(5)
C23 H23A 0.9900
C23 H23B 0.9900
C24 H24A 0.9900
C24 H24B 0.9900
C25 C26 1.515(4)
C25 C27 1.521(4)
C25 H25 1.0000
C26 H26A 0.9800
C26 H26B 0.9800
C26 H26C 0.9800
C27 H27A 0.9800
C27 H27B 0.9800
C27 H27C 0.9800
C28 C33 1.385(4)
C28 C29 1.397(4)
C29 C30 1.391(4)
C30 C31 1.391(4)
C30 H30 0.9500
C31 C32 1.393(4)
C31 C34 1.470(4)
C32 C33 1.385(4)
C32 H32 0.9500
C33 H33 0.9500
C34 C35 1.315(4)
C34 H34 0.9500
C35 C36 1.502(4)
C35 H35 0.9500
C36 C37 1.558(5)
C37 C42 1.503(4)
C37 C39 1.518(4)
C37 C38 1.534(4)
C38 H38A 0.9800
C38 H38B 0.9800
C38 H38C 0.9800
C39 H39A 0.9800
C39 H39B 0.9800
C39 H39C 0.9800
C40 C41 1.530(5)
C40 H40A 0.9900
C40 H40B 0.9900
C41 H41A 0.9900
C41 H41B 0.9900
C42 C47 1.386(5)
C42 C43 1.390(4)
C43 C44 1.378(4)
C44 C45 1.402(4)
C44 H44 0.9500
C45 C46 1.371(5)
C45 H45 0.9500
C46 C47 1.383(5)
C47 H47 0.9500
C48 C53 1.400(4)
C48 C49 1.412(4)
C49 C50 1.384(4)
C49 C54 1.511(4)
C50 C51 1.390(5)
C50 H50 0.9500
C51 C52 1.393(5)
C51 C56 1.509(4)
C52 C53 1.397(4)
C52 H52 0.9500
C53 C55 1.512(5)
C54 H54A 0.9800
C54 H54B 0.9800
C54 H54C 0.9800
C55 H55A 0.9800
C55 H55B 0.9800
C55 H55C 0.9800
C56 H56A 0.9800
C56 H56B 0.9800
C56 H56C 0.9800
C57 C58 1.392(4)
C57 C62 1.399(4)
C58 C59 1.392(4)
C58 C63 1.513(4)
C59 C60 1.392(5)
C59 H59 0.9500
C60 C61 1.391(5)
C60 C65 1.516(5)
C61 C62 1.392(5)
C61 H61 0.9500
C62 C64 1.511(5)
C63 H63A 0.9800
C63 H63B 0.9800
C63 H63C 0.9800
C64 H64A 0.9800
C64 H64B 0.9800
C64 H64C 0.9800
C65 H65A 0.9800
C65 H65B 0.9800
C65 H65C 0.9800
C66 C67 1.512(4)
C66 H66A 0.9900
C66 H66B 0.9900
C67 H67A 0.9900
C67 H67B 0.9900
C68 C69 1.510(4)
C68 C70 1.518(4)
C68 H68 1.0000
C69 H69A 0.9800
C69 H69B 0.9800
C69 H69C 0.9800
C70 H70A 0.9800
C70 H70B 0.9800
C70 H70C 0.9800
C71 C72 1.370(4)
C71 C76 1.402(4)
C72 C73 1.394(4)
C72 H72 0.9500
C73 C74 1.393(4)
C73 H73 0.9500
C74 C75 1.385(4)
C74 C77 1.475(4)
C75 C76 1.403(4)
C75 H75 0.9500
C77 C78 1.318(4)
C77 H77 0.9500
C78 C79 1.505(4)
C78 H78 0.9500
C79 C82 1.558(4)
C80 C81 1.531(5)
C80 H80A 0.9900
C80 H80B 0.9900
C81 H81A 0.9900
C81 H81B 0.9900
C82 C85 1.512(4)
C82 C83 1.521(4)
C82 C84 1.540(4)
C83 H83A 0.9800
C83 H83B 0.9800
C83 H83C 0.9800
C84 H84A 0.9800
C84 H84B 0.9800
C84 H84C 0.9800
C85 C86 1.393(4)
C85 C90 1.400(4)
C86 C87 1.390(5)
C86 H86 0.9500
C87 C88 1.390(5)
C88 C89 1.391(4)
C88 H88 0.9500
C89 C90 1.391(4)
C89 H89 0.9500
C93 H93A 0.9900
C93 H93B 0.9900
C94 H94A 0.9900
C94 H94B 0.9900
C95 H95A 0.9900
C95 H95B 0.9900
C96 H96A 0.9900
C96 H96B 0.9900

loop_
_geom_hbond_atom_site_label_D
_geom_hbond_atom_site_label_H
_geom_hbond_atom_site_label_A
_geom_hbond_distance_DH
_geom_hbond_distance_HA
_geom_hbond_distance_DA
_geom_hbond_angle_DHA
_geom_hbond_site_symmetry_A
C96 H96A Cl4 0.99 2.79 3.614(4) 141.0 2_666
C95 H95B N6 0.99 2.43 3.278(5) 143.4 .
C94 H94B Cl3 0.99 2.88 3.646(4) 134.9 1_565
C93 H93B Cl9 0.99 2.88 3.737(5) 144.9 2_666
C89 H89 Cl1 0.95 2.87 3.619(3) 137.0 2_666
C81 H81A Cl1 0.99 2.90 3.892(4) 176.1 2_666
C70 H70C Cl4 0.98 2.85 3.619(3) 136.0 .
C68 H68 Cl4 1.00 2.66 3.552(3) 148.1 2_575
C44 H44 Cl5 0.95 2.93 3.688(3) 137.9 2_566
C41 H41A Cl5 0.99 2.89 3.879(3) 172.9 2_566
C26 H26C Cl2 0.98 2.90 3.693(3) 138.4 .
C26 H26B Cl7' 0.98 2.97 3.932(4) 166.3 2_667
C25 H25 Cl2 1.00 2.72 3.601(3) 147.7 2_667
C23 H23B Cl5 0.99 2.94 3.912(4) 168.2 2_576
C92' H92C N3 0.99 2.50 3.16(2) 124.2 .
C92 H92A N3 0.99 2.37 3.347(7) 168.1 .
C91' H91D Cl2 0.99 2.71 3.550(15) 142.6 .
C91 H91A Cl2 0.99 2.75 3.496(14) 132.2 .

loop_
_geom_torsion_atom_site_label_1
_geom_torsion_atom_site_label_2
_geom_torsion_atom_site_label_3
_geom_torsion_atom_site_label_4
_geom_torsion
C5 N2 C1 N1 -173.9(3)
C24 N2 C1 N1 -2.7(4)
C5 N2 C1 Ru1 6.2(5)
C24 N2 C1 Ru1 177.4(3)
C14 N1 C1 N2 -171.5(3)
C23 N1 C1 N2 -3.9(4)
C14 N1 C1 Ru1 8.5(4)
C23 N1 C1 Ru1 176.1(2)
C1 Ru1 C2 C29 -166.3(2)
O1 Ru1 C2 C29 12.1(2)
Cl1 Ru1 C2 C29 96.8(2)
Cl2 Ru1 C2 C29 -71.3(2)
C57 N5 C3 N4 -173.6(3)
C66 N5 C3 N4 -2.9(4)
C57 N5 C3 Ru2 7.9(5)
C66 N5 C3 Ru2 178.6(3)
C48 N4 C3 N5 -174.9(3)
C67 N4 C3 N5 -2.1(4)
C48 N4 C3 Ru2 3.8(4)
C67 N4 C3 Ru2 176.6(2)
C3 Ru2 C4 C76 -169.7(2)
O3 Ru2 C4 C76 9.4(2)
Cl5 Ru2 C4 C76 95.1(2)
Cl4 Ru2 C4 C76 -74.1(2)
C1 N2 C5 C10 85.3(4)
C24 N2 C5 C10 -85.4(4)
C1 N2 C5 C6 -95.8(4)
C24 N2 C5 C6 93.5(4)
C10 C5 C6 C7 -2.1(4)
N2 C5 C6 C7 179.1(3)
C10 C5 C6 C11 178.4(3)
N2 C5 C6 C11 -0.4(4)
C5 C6 C7 C8 0.9(4)
C11 C6 C7 C8 -179.6(3)
C6 C7 C8 C9 0.5(4)
C6 C7 C8 C12 179.3(3)
C7 C8 C9 C10 -0.8(5)
C12 C8 C9 C10 -179.6(3)
C6 C5 C10 C9 1.7(4)
N2 C5 C10 C9 -179.4(3)
C6 C5 C10 C13 -179.3(3)
N2 C5 C10 C13 -0.4(4)
C8 C9 C10 C5 -0.3(4)
C8 C9 C10 C13 -179.2(3)
C1 N1 C14 C15 81.7(4)
C23 N1 C14 C15 -85.2(4)
C1 N1 C14 C19 -104.0(3)
C23 N1 C14 C19 89.2(3)
C19 C14 C15 C16 7.1(4)
N1 C14 C15 C16 -178.7(3)
C19 C14 C15 C20 -167.1(3)
N1 C14 C15 C20 7.1(4)
C14 C15 C16 C17 -3.0(5)
C20 C15 C16 C17 171.4(3)
C15 C16 C17 C18 -2.2(5)
C15 C16 C17 C22 178.4(3)
C16 C17 C18 C19 3.5(5)
C22 C17 C18 C19 -177.2(3)
C17 C18 C19 C14 0.5(4)
C17 C18 C19 C21 -176.4(3)
C15 C14 C19 C18 -6.0(4)
N1 C14 C19 C18 179.9(3)
C15 C14 C19 C21 170.8(3)
N1 C14 C19 C21 -3.3(4)
C1 N1 C23 C24 8.3(4)
C14 N1 C23 C24 176.6(3)
C1 N2 C24 C23 7.7(4)
C5 N2 C24 C23 179.6(3)
N1 C23 C24 N2 -8.8(4)
C28 O1 C25 C26 -161.8(3)
Ru1 O1 C25 C26 7.1(3)
C28 O1 C25 C27 76.1(3)
Ru1 O1 C25 C27 -115.0(2)
C25 O1 C28 C33 1.0(4)
Ru1 O1 C28 C33 -169.8(3)
C25 O1 C28 C29 -178.8(2)
Ru1 O1 C28 C29 10.4(3)
O1 C28 C29 C30 -179.5(3)
C33 C28 C29 C30 0.7(4)
O1 C28 C29 C2 -1.7(4)
C33 C28 C29 C2 178.5(3)
Ru1 C2 C29 C30 167.0(2)
Ru1 C2 C29 C28 -10.7(4)
C28 C29 C30 C31 -0.1(4)
C2 C29 C30 C31 -177.7(3)
C29 C30 C31 C32 -0.9(5)
C29 C30 C31 C34 -178.9(3)
C30 C31 C32 C33 1.2(5)
C34 C31 C32 C33 179.2(3)
O1 C28 C33 C32 179.8(3)
C29 C28 C33 C32 -0.5(5)
C31 C32 C33 C28 -0.5(5)
C30 C31 C34 C35 -16.3(5)
C32 C31 C34 C35 165.8(3)
C31 C34 C35 C36 173.7(3)
C40 O2 C36 N3 -34.7(3)
C40 O2 C36 C35 85.0(3)
C40 O2 C36 C37 -147.3(2)
C43 N3 C36 O2 -86.4(3)
C41 N3 C36 O2 38.4(3)
C43 N3 C36 C35 153.9(2)
C41 N3 C36 C35 -81.3(3)
C43 N3 C36 C37 28.5(3)
C41 N3 C36 C37 153.3(2)
C34 C35 C36 O2 21.7(4)
C34 C35 C36 N3 136.2(3)
C34 C35 C36 C37 -103.2(4)
O2 C36 C37 C42 82.6(3)
N3 C36 C37 C42 -27.8(3)
C35 C36 C37 C42 -151.4(3)
O2 C36 C37 C39 -162.4(2)
N3 C36 C37 C39 87.1(3)
C35 C36 C37 C39 -36.4(3)
O2 C36 C37 C38 -38.9(3)
N3 C36 C37 C38 -149.4(3)
C35 C36 C37 C38 87.1(3)
C36 O2 C40 C41 18.0(3)
C43 N3 C41 C40 88.4(3)
C36 N3 C41 C40 -27.0(3)
O2 C40 C41 N3 5.8(3)
C39 C37 C42 C47 79.3(4)
C38 C37 C42 C47 -44.2(5)
C36 C37 C42 C47 -164.4(3)
C39 C37 C42 C43 -99.1(3)
C38 C37 C42 C43 137.3(3)
C36 C37 C42 C43 17.2(3)
C47 C42 C43 C44 -1.2(4)
C37 C42 C43 C44 177.4(3)
C47 C42 C43 N3 -178.8(3)
C37 C42 C43 N3 -0.2(3)
C41 N3 C43 C44 48.1(4)
C36 N3 C43 C44 164.4(3)
C41 N3 C43 C42 -134.4(3)
C36 N3 C43 C42 -18.1(3)
C42 C43 C44 C45 0.3(4)
N3 C43 C44 C45 177.7(3)
C43 C44 C45 C46 0.2(4)
C44 C45 C46 C47 0.2(5)
C44 C45 C46 Cl3 179.4(2)
C45 C46 C47 C42 -0.9(5)
Cl3 C46 C47 C42 179.8(2)
C43 C42 C47 C46 1.4(4)
C37 C42 C47 C46 -176.9(3)
C3 N4 C48 C53 86.3(4)
C67 N4 C48 C53 -86.2(4)
C3 N4 C48 C49 -100.4(4)
C67 N4 C48 C49 87.1(4)
C53 C48 C49 C50 -5.7(4)
N4 C48 C49 C50 -178.7(3)
C53 C48 C49 C54 170.5(3)
N4 C48 C49 C54 -2.5(4)
C48 C49 C50 C51 0.5(5)
C54 C49 C50 C51 -175.8(3)
C49 C50 C51 C52 3.1(5)
C49 C50 C51 C56 -177.5(3)
C50 C51 C52 C53 -1.6(5)
C56 C51 C52 C53 179.0(3)
C51 C52 C53 C48 -3.3(5)
C51 C52 C53 C55 170.6(3)
C49 C48 C53 C52 7.0(4)
N4 C48 C53 C52 -179.9(3)
C49 C48 C53 C55 -166.6(3)
N4 C48 C53 C55 6.4(4)
C3 N5 C57 C58 81.4(4)
C66 N5 C57 C58 -88.9(4)
C3 N5 C57 C62 -101.9(4)
C66 N5 C57 C62 87.8(4)
C62 C57 C58 C59 -0.3(5)
N5 C57 C58 C59 176.3(3)
C62 C57 C58 C63 179.4(3)
N5 C57 C58 C63 -4.1(4)
C57 C58 C59 C60 -0.3(5)
C63 C58 C59 C60 -180.0(3)
C58 C59 C60 C61 0.4(5)
C58 C59 C60 C65 -178.1(3)
C59 C60 C61 C62 0.2(6)
C65 C60 C61 C62 178.7(4)
C60 C61 C62 C57 -0.7(6)
C60 C61 C62 C64 179.8(4)
C58 C57 C62 C61 0.8(5)
N5 C57 C62 C61 -175.8(3)
C58 C57 C62 C64 -179.8(3)
N5 C57 C62 C64 3.6(5)
C3 N5 C66 C67 6.4(4)
C57 N5 C66 C67 178.1(3)
C3 N4 C67 C66 5.8(4)
C48 N4 C67 C66 179.2(3)
N5 C66 C67 N4 -6.7(4)
C71 O3 C68 C69 77.5(3)
Ru2 O3 C68 C69 -114.0(2)
C71 O3 C68 C70 -161.1(3)
Ru2 O3 C68 C70 7.4(3)
C68 O3 C71 C72 -0.9(4)
Ru2 O3 C71 C72 -171.3(3)
C68 O3 C71 C76 179.7(2)
Ru2 O3 C71 C76 9.4(3)
O3 C71 C72 C73 -179.1(3)
C76 C71 C72 C73 0.2(5)
C71 C72 C73 C74 -0.8(5)
C72 C73 C74 C75 1.0(5)
C72 C73 C74 C77 -178.7(3)
C73 C74 C75 C76 -0.6(5)
C77 C74 C75 C76 179.2(3)
C72 C71 C76 C75 0.2(5)
O3 C71 C76 C75 179.5(3)
C72 C71 C76 C4 177.9(3)
O3 C71 C76 C4 -2.7(4)
C74 C75 C76 C71 0.0(5)
C74 C75 C76 C4 -177.6(3)
Ru2 C4 C76 C71 -7.4(4)
Ru2 C4 C76 C75 170.2(2)
C75 C74 C77 C78 -16.8(5)
C73 C74 C77 C78 162.9(3)
C74 C77 C78 C79 176.1(3)
C80 O4 C79 N6 -35.7(3)
C80 O4 C79 C78 84.4(3)
C80 O4 C79 C82 -148.0(2)
C90 N6 C79 O4 -86.3(3)
C81 N6 C79 O4 37.7(3)
C90 N6 C79 C78 153.9(3)
C81 N6 C79 C78 -82.1(3)
C90 N6 C79 C82 28.1(3)
C81 N6 C79 C82 152.1(2)
C77 C78 C79 O4 21.9(5)
C77 C78 C79 N6 136.7(3)
C77 C78 C79 C82 -102.5(4)
C79 O4 C80 C81 20.0(3)
C90 N6 C81 C80 91.1(3)
C79 N6 C81 C80 -25.1(3)
O4 C80 C81 N6 3.6(3)
O4 C79 C82 C85 82.3(3)
N6 C79 C82 C85 -28.0(3)
C78 C79 C82 C85 -151.9(3)
O4 C79 C82 C83 -39.6(3)
N6 C79 C82 C83 -150.0(3)
C78 C79 C82 C83 86.1(3)
O4 C79 C82 C84 -163.0(2)
N6 C79 C82 C84 86.6(3)
C78 C79 C82 C84 -37.3(4)
C83 C82 C85 C86 -43.6(4)
C84 C82 C85 C86 79.5(4)
C79 C82 C85 C86 -164.6(3)
C83 C82 C85 C90 139.6(3)
C84 C82 C85 C90 -97.3(3)
C79 C82 C85 C90 18.6(3)
C90 C85 C86 C87 0.6(4)
C82 C85 C86 C87 -175.9(3)
C85 C86 C87 C88 -0.1(5)
C85 C86 C87 Cl10 -178.5(2)
C86 C87 C88 C89 0.0(5)
Cl10 C87 C88 C89 178.3(2)
C87 C88 C89 C90 -0.3(4)
C88 C89 C90 C85 0.8(4)
C88 C89 C90 N6 179.0(3)
C86 C85 C90 C89 -1.0(4)
C82 C85 C90 C89 176.1(3)
C86 C85 C90 N6 -179.4(3)
C82 C85 C90 N6 -2.2(3)
C79 N6 C90 C89 165.2(3)
C81 N6 C90 C89 48.8(4)
C79 N6 C90 C85 -16.5(3)
C81 N6 C90 C85 -133.0(3)
